data_2211339
loop_
_publ_author_name
'Hua Fang'
'Xuya Dai'

_publ_section_title
;
 Tris(1,10-phenanthroline)nickel(II) di-\m-iodo-bis(diiodomercurate)
 <i>N</i>,<i>N</i>-dimethylformamide solvate monohydrate
;
_journal_coeditor_code CI2216
_journal_issue 12
_journal_name_full 'Acta Crystallographica Section E'
_journal_page_first m3565
_journal_page_last m3566
_journal_paper_doi 10.1107/S160053680605032X
_journal_volume 62
_journal_year 2006
_chemical_formula_iupac '[Ni (C12 H8 N2)3] [Hg2 I6], C3 H7 N O, H2 O'
_chemical_formula_moiety 'C36 H24 N6 Ni 2+, Hg2 I6 2-, C3 H7 N O, H2 O'
_chemical_formula_sum 'C39 H33 Hg2 I6 N7 Ni O2'
_chemical_formula_weight 1853.01
_chemical_name_systematic
;
Tris(1,10-phenanthroline)nickel(II) di-iodo-bis(diiodomercurate)
N,N'-dimethylformamide monohydrate
;
_space_group_IT_number 14
_symmetry_cell_setting monoclinic
_symmetry_space_group_name_Hall '-P 2ybc'
_symmetry_space_group_name_H-M 'P 1 21/c 1'
_atom_sites_solution_hydrogens geom
_atom_sites_solution_primary direct
_atom_sites_solution_secondary difmap
_audit_creation_method SHELXL-97
_cell_angle_alpha 90.00
_cell_angle_beta 96.846(2)
_cell_angle_gamma 90.00
_cell_formula_units_Z 4
_cell_length_a 12.6312(17)
_cell_length_b 18.756(3)
_cell_length_c 20.197(3)
_cell_measurement_reflns_used 6415
_cell_measurement_temperature 292(2)
_cell_measurement_theta_max 25.25
_cell_measurement_theta_min 2.17
_cell_volume 4750.8(12)
_computing_cell_refinement 'SAINT (Bruker, 2000)'
_computing_data_collection 'SMART (Bruker, 2000)'
_computing_data_reduction SAINT
_computing_molecular_graphics 'SHELXTL (Bruker, 1997)'
_computing_publication_material SHELXTL
_computing_structure_refinement 'SHELXL97 (Sheldrick, 1997)'
_computing_structure_solution 'SHELXS97 (Sheldrick, 1997)'
_diffrn_ambient_temperature 292(2)
_diffrn_measured_fraction_theta_full 0.991
_diffrn_measured_fraction_theta_max 0.991
_diffrn_measurement_device_type 'Bruker SMART CCD area-detector'
_diffrn_measurement_method '\f and \w'
_diffrn_radiation_monochromator graphite
_diffrn_radiation_source 'fine-focus sealed tube'
_diffrn_radiation_type MoK\a
_diffrn_radiation_wavelength 0.71073
_diffrn_reflns_av_R_equivalents 0.0386
_diffrn_reflns_av_sigmaI/netI 0.0493
_diffrn_reflns_limit_h_max 16
_diffrn_reflns_limit_h_min -16
_diffrn_reflns_limit_k_max 24
_diffrn_reflns_limit_k_min -24
_diffrn_reflns_limit_l_max 19
_diffrn_reflns_limit_l_min -26
_diffrn_reflns_number 30627
_diffrn_reflns_theta_full 27.50
_diffrn_reflns_theta_max 27.50
_diffrn_reflns_theta_min 1.62
_diffrn_standards_number 0
_exptl_absorpt_coefficient_mu 10.779
_exptl_absorpt_correction_T_max 0.2471
_exptl_absorpt_correction_T_min 0.1299
_exptl_absorpt_correction_type multi-scan
_exptl_absorpt_process_details '(SADABS; Sheldrick, 1997)'
_exptl_crystal_colour red
_exptl_crystal_density_diffrn 2.591
_exptl_crystal_density_method 'not measured'
_exptl_crystal_description Block
_exptl_crystal_F_000 3352
_exptl_crystal_size_max 0.32
_exptl_crystal_size_mid 0.26
_exptl_crystal_size_min 0.18
_refine_diff_density_max 1.010
_refine_diff_density_min -0.808
_refine_ls_extinction_method none
_refine_ls_goodness_of_fit_ref 0.982
_refine_ls_hydrogen_treatment mixed
_refine_ls_matrix_type full
_refine_ls_number_parameters 522
_refine_ls_number_reflns 10830
_refine_ls_number_restraints 32
_refine_ls_restrained_S_all 0.988
_refine_ls_R_factor_all 0.0703
_refine_ls_R_factor_gt 0.0408
_refine_ls_shift/su_max 0.001
_refine_ls_shift/su_mean 0.000
_refine_ls_structure_factor_coef Fsqd
_refine_ls_weighting_details 'calc w=1/[\s^2^(Fo^2^)+(0.0404P)^2^] where P=(Fo^2^+2Fc^2^)/3'
_refine_ls_weighting_scheme calc
_refine_ls_wR_factor_gt 0.0841
_refine_ls_wR_factor_ref 0.0949
_reflns_number_gt 7281
_reflns_number_total 10830
_reflns_threshold_expression I>2\s(I)
_cod_data_source_file ci2216.cif
_cod_data_source_block I
_cod_depositor_comments
;
The following automatic conversions were performed:
'_symmetry_cell_setting' value 'Monoclinic' changed to 'monoclinic'
according to '/home/saulius/struct/CIF-dictionaries/cif_core.dic'
dictionary named 'cif_core.dic' version 2.4.1 from 2010-06-29.

Automatic conversion script
Id: cif_fix_enum 1527 2010-12-29 10:47:43Z saulius 

The following automatic conversions were performed:

'_symmetry_cell_setting' value 'Monoclinic' changed to 'monoclinic'
according to /home/saulius/struct/CIF-dictionaries/cif_core.dic
dictionary named 'cif_core.dic' version 2.4.1 from 2010-06-29.

Automatic conversion script
Id: cif_fix_values 1715 2011-07-08 13:25:40Z adriana 
;
_cod_original_cell_volume 4750.8(11)
_cod_original_sg_symbol_H-M 'P 21/c'
_cod_database_code 2211339
_cod_database_fobs_code 2211339

loop_
_symmetry_equiv_pos_as_xyz
'x, y, z'
'-x, y+1/2, -z+1/2'
'-x, -y, -z'
'x, -y-1/2, z-1/2'

loop_
_atom_site_type_symbol
_atom_site_label
_atom_site_fract_x
_atom_site_fract_y
_atom_site_fract_z
_atom_site_U_iso_or_equiv
_atom_site_adp_type
_atom_site_calc_flag
_atom_site_refinement_flags
_atom_site_occupancy
Hg Hg1 0.28198(3) 0.668346(18) 0.341849(18) 0.07024(11) Uani d . 1
I I1 0.25024(4) 0.57108(3) 0.43552(3) 0.05855(14) Uani d . 1
I I2 0.46197(4) 0.67916(3) 0.28346(3) 0.06627(15) Uani d . 1
I I3 0.23858(4) 0.80672(3) 0.40288(3) 0.06378(15) Uani d . 1
I I4 0.08760(4) 0.67375(3) 0.24721(3) 0.06692(15) Uani d . 1
Hg Hg2 0.03988(3) 0.805950(17) 0.313011(18) 0.06933(11) Uani d . 1
I I5 0.05871(3) 0.91521(2) 0.22614(3) 0.05534(13) Uani d . 1
I I6 -0.13685(4) 0.79760(3) 0.37484(3) 0.06928(16) Uani d . 1
Ni Ni1 0.65666(5) 0.70408(4) 0.58026(3) 0.02896(16) Uani d . 1
N N1 0.6402(4) 0.6278(2) 0.5046(2) 0.0324(10) Uani d . 1
N N2 0.8163(4) 0.6940(2) 0.5609(2) 0.0340(11) Uani d . 1
N N3 0.6694(3) 0.6266(2) 0.6547(2) 0.0309(10) Uani d . 1
N N4 0.4982(3) 0.7006(2) 0.6023(2) 0.0317(11) Uani d . 1
N N5 0.6921(3) 0.7901(2) 0.6454(2) 0.0340(11) Uani d . 1
N N6 0.6275(3) 0.7896(2) 0.5139(2) 0.0328(11) Uani d . 1
C C1 0.5528(5) 0.5946(3) 0.4780(3) 0.0448(15) Uani d . 1
H H1 0.4889 0.6045 0.4948 0.054 Uiso calc R 1
C C2 0.5517(5) 0.5458(3) 0.4262(3) 0.0524(17) Uani d . 1
H H2 0.4886 0.5239 0.4085 0.063 Uiso calc R 1
C C3 0.6451(6) 0.5308(4) 0.4020(3) 0.0590(19) Uani d . 1
H H3 0.6459 0.4988 0.3669 0.071 Uiso calc R 1
C C4 0.7397(5) 0.5629(3) 0.4294(3) 0.0470(16) Uani d . 1
C C5 0.8403(6) 0.5487(5) 0.4095(4) 0.069(2) Uani d . 1
H H5 0.8455 0.5156 0.3758 0.082 Uiso calc R 1
C C6 0.9296(6) 0.5813(4) 0.4374(4) 0.070(2) Uani d . 1
H H6 0.9944 0.5708 0.4222 0.084 Uiso calc R 1
C C7 0.9264(5) 0.6317(4) 0.4899(3) 0.0481(16) Uani d . 1
C C8 1.0153(5) 0.6684(4) 0.5226(4) 0.064(2) Uani d . 1
H H8 1.0826 0.6611 0.5095 0.077 Uiso calc R 1
C C9 1.0033(5) 0.7133(4) 0.5721(4) 0.0584(19) Uani d . 1
H H9 1.0624 0.7364 0.5943 0.070 Uiso calc R 1
C C10 0.9026(5) 0.7257(3) 0.5907(3) 0.0436(15) Uani d . 1
H H10 0.8955 0.7575 0.6252 0.052 Uiso calc R 1
C C11 0.8272(4) 0.6468(3) 0.5118(3) 0.0342(13) Uani d . 1
C C12 0.7338(5) 0.6120(3) 0.4816(3) 0.0371(14) Uani d . 1
C C13 0.7528(5) 0.5890(3) 0.6787(3) 0.0420(15) Uani d . 1
H H13 0.8167 0.5964 0.6611 0.050 Uiso calc R 1
C C14 0.7507(5) 0.5385(3) 0.7294(3) 0.0513(17) Uani d . 1
H H14 0.8115 0.5121 0.7438 0.062 Uiso calc R 1
C C15 0.6594(5) 0.5280(3) 0.7574(3) 0.0467(16) Uani d . 1
H H15 0.6571 0.4951 0.7916 0.056 Uiso calc R 1
C C16 0.5677(5) 0.5682(3) 0.7333(3) 0.0392(14) Uani d . 1
C C17 0.4683(5) 0.5619(3) 0.7601(3) 0.0467(16) Uani d . 1
H H17 0.4615 0.5300 0.7946 0.056 Uiso calc R 1
C C18 0.3844(5) 0.6021(3) 0.7353(3) 0.0453(16) Uani d . 1
H H18 0.3213 0.5989 0.7547 0.054 Uiso calc R 1
C C19 0.3886(4) 0.6494(3) 0.6806(3) 0.0362(14) Uani d . 1
C C20 0.3034(5) 0.6902(3) 0.6522(4) 0.0488(17) Uani d . 1
H H20 0.2378 0.6874 0.6686 0.059 Uiso calc R 1
C C21 0.3162(5) 0.7341(4) 0.6006(4) 0.0544(18) Uani d . 1
H H21 0.2595 0.7618 0.5814 0.065 Uiso calc R 1
C C22 0.4146(5) 0.7376(3) 0.5764(3) 0.0469(16) Uani d . 1
H H22 0.4218 0.7673 0.5403 0.056 Uiso calc R 1
C C23 0.4854(4) 0.6565(3) 0.6537(3) 0.0297(12) Uani d . 1
C C24 0.5773(4) 0.6160(3) 0.6822(3) 0.0298(12) Uani d . 1
C C25 0.7256(5) 0.7889(3) 0.7095(3) 0.0427(15) Uani d . 1
H H25 0.7310 0.7452 0.7314 0.051 Uiso calc R 1
C C26 0.7538(5) 0.8512(4) 0.7466(3) 0.0521(17) Uani d . 1
H H26 0.7783 0.8484 0.7918 0.063 Uiso calc R 1
C C27 0.7444(5) 0.9160(3) 0.7149(3) 0.0489(16) Uani d . 1
H H27 0.7634 0.9577 0.7382 0.059 Uiso calc R 1
C C28 0.7051(4) 0.9183(3) 0.6462(3) 0.0404(15) Uani d . 1
C C29 0.6930(5) 0.9836(3) 0.6091(4) 0.0527(18) Uani d . 1
H H29 0.7100 1.0266 0.6306 0.063 Uiso calc R 1
C C30 0.6572(6) 0.9836(3) 0.5436(4) 0.0584(19) Uani d . 1
H H30 0.6481 1.0265 0.5206 0.070 Uiso calc R 1
C C31 0.6333(5) 0.9183(3) 0.5093(3) 0.0426(15) Uani d . 1
C C32 0.5943(5) 0.9150(4) 0.4410(4) 0.0530(18) Uani d . 1
H H32 0.5827 0.9567 0.4162 0.064 Uiso calc R 1
C C33 0.5739(5) 0.8507(4) 0.4118(3) 0.0547(18) Uani d . 1
H H33 0.5473 0.8478 0.3669 0.066 Uiso calc R 1
C C34 0.5933(5) 0.7879(3) 0.4501(3) 0.0437(15) Uani d . 1
H H34 0.5813 0.7439 0.4293 0.052 Uiso calc R 1
C C35 0.6461(4) 0.8539(3) 0.5440(3) 0.0308(12) Uani d . 1
C C36 0.6821(4) 0.8535(3) 0.6130(3) 0.0343(13) Uani d . 1
C C38 0.0226(11) 0.5070(7) 0.1166(7) 0.166(5) Uani d U 1
H H38A 0.0839 0.4769 0.1267 0.248 Uiso calc R 1
H H38B -0.0365 0.4789 0.0970 0.248 Uiso calc R 1
H H38C 0.0048 0.5287 0.1569 0.248 Uiso calc R 1
C C39 -0.0543(10) 0.5904(7) 0.0427(7) 0.154(5) Uani d U 1
H H39A -0.0911 0.6105 0.0772 0.230 Uiso calc R 1
H H39B -0.0977 0.5539 0.0198 0.230 Uiso calc R 1
H H39C -0.0405 0.6270 0.0117 0.230 Uiso calc R 1
N N7 0.0452(6) 0.5598(4) 0.0719(3) 0.0719(18) Uani d U 1
C C37 0.1349(14) 0.5912(9) 0.0575(8) 0.167(6) Uani d U 1
H H37 0.1379 0.6298 0.0288 0.251 Uiso calc R 1
O O1 0.2145(8) 0.5605(6) 0.0885(6) 0.190(4) Uani d U 1
O O2 0.4252(6) 0.9111(4) 0.6155(4) 0.099(2) Uani d D 1
H H2A 0.448(9) 0.879(4) 0.641(5) 0.149 Uiso d D 1
H H2B 0.361(2) 0.917(6) 0.618(6) 0.149 Uiso d D 1

loop_
_atom_site_aniso_label
_atom_site_aniso_U_11
_atom_site_aniso_U_22
_atom_site_aniso_U_33
_atom_site_aniso_U_12
_atom_site_aniso_U_13
_atom_site_aniso_U_23
Hg1 0.0671(2) 0.0679(2) 0.0777(2) 0.01110(16) 0.01654(17) 0.02207(18)
I1 0.0515(3) 0.0576(3) 0.0684(3) 0.0082(2) 0.0147(2) 0.0146(2)
I2 0.0628(3) 0.0766(4) 0.0604(3) 0.0007(3) 0.0111(3) 0.0107(3)
I3 0.0741(3) 0.0489(3) 0.0629(3) 0.0025(2) -0.0139(3) -0.0081(2)
I4 0.0744(3) 0.0541(3) 0.0659(3) 0.0099(2) -0.0178(3) -0.0136(3)
Hg2 0.0686(2) 0.0635(2) 0.0786(2) 0.00517(15) 0.02013(18) 0.01511(17)
I5 0.0458(2) 0.0570(3) 0.0644(3) -0.0014(2) 0.0115(2) 0.0113(2)
I6 0.0700(3) 0.0768(4) 0.0639(3) -0.0167(3) 0.0196(3) -0.0070(3)
Ni1 0.0301(4) 0.0264(4) 0.0304(4) -0.0003(3) 0.0040(3) 0.0003(3)
N1 0.039(3) 0.031(3) 0.027(3) -0.003(2) 0.001(2) -0.001(2)
N2 0.031(3) 0.032(3) 0.037(3) 0.000(2) -0.001(2) 0.001(2)
N3 0.033(2) 0.028(2) 0.032(3) 0.0027(19) 0.004(2) 0.003(2)
N4 0.029(2) 0.029(2) 0.037(3) -0.001(2) 0.003(2) 0.002(2)
N5 0.033(3) 0.030(3) 0.039(3) 0.001(2) 0.004(2) -0.001(2)
N6 0.032(2) 0.035(3) 0.031(3) -0.002(2) 0.003(2) 0.001(2)
C1 0.045(4) 0.043(4) 0.045(4) 0.000(3) 0.002(3) 0.006(3)
C2 0.054(4) 0.050(4) 0.048(4) -0.005(3) -0.013(3) -0.013(3)
C3 0.087(6) 0.046(4) 0.040(4) 0.001(4) -0.007(4) -0.017(3)
C4 0.058(4) 0.044(4) 0.039(4) 0.013(3) 0.005(3) -0.005(3)
C5 0.069(5) 0.085(6) 0.054(5) 0.016(4) 0.016(4) -0.025(4)
C6 0.061(5) 0.082(6) 0.071(6) 0.020(4) 0.027(4) -0.011(5)
C7 0.045(4) 0.056(4) 0.046(4) 0.009(3) 0.015(3) -0.002(3)
C8 0.038(4) 0.089(6) 0.068(5) 0.004(4) 0.017(4) 0.000(5)
C9 0.038(4) 0.073(5) 0.064(5) -0.011(3) 0.005(4) -0.007(4)
C10 0.039(3) 0.045(4) 0.046(4) -0.007(3) 0.004(3) -0.002(3)
C11 0.044(3) 0.032(3) 0.027(3) 0.004(3) 0.007(3) 0.005(3)
C12 0.052(4) 0.025(3) 0.034(3) 0.003(3) 0.004(3) 0.005(3)
C13 0.041(3) 0.044(4) 0.041(4) 0.007(3) 0.003(3) 0.009(3)
C14 0.058(4) 0.041(4) 0.053(4) 0.011(3) -0.002(3) 0.014(3)
C15 0.052(4) 0.042(4) 0.047(4) -0.003(3) 0.005(3) 0.010(3)
C16 0.053(4) 0.032(3) 0.031(3) -0.009(3) -0.001(3) 0.000(3)
C17 0.060(4) 0.049(4) 0.033(4) -0.019(3) 0.013(3) -0.002(3)
C18 0.041(4) 0.056(4) 0.041(4) -0.013(3) 0.014(3) -0.004(3)
C19 0.029(3) 0.040(3) 0.040(4) -0.009(3) 0.008(3) -0.012(3)
C20 0.030(3) 0.055(4) 0.065(5) -0.005(3) 0.018(3) -0.008(4)
C21 0.031(3) 0.059(4) 0.072(5) 0.007(3) 0.002(3) 0.005(4)
C22 0.041(4) 0.043(4) 0.056(4) 0.007(3) 0.004(3) 0.012(3)
C23 0.033(3) 0.024(3) 0.033(3) -0.004(2) 0.006(2) -0.010(2)
C24 0.037(3) 0.026(3) 0.026(3) -0.005(2) 0.000(2) 0.000(2)
C25 0.050(4) 0.041(4) 0.035(4) 0.002(3) -0.003(3) 0.003(3)
C26 0.059(4) 0.056(4) 0.039(4) 0.004(3) -0.004(3) -0.017(3)
C27 0.055(4) 0.041(4) 0.051(4) -0.002(3) 0.005(3) -0.017(3)
C28 0.041(3) 0.038(3) 0.044(4) -0.008(3) 0.011(3) -0.013(3)
C29 0.060(4) 0.027(3) 0.072(5) -0.002(3) 0.015(4) -0.008(3)
C30 0.080(5) 0.029(3) 0.068(5) 0.001(3) 0.019(4) 0.013(4)
C31 0.046(4) 0.036(3) 0.048(4) 0.007(3) 0.015(3) 0.005(3)
C32 0.062(4) 0.046(4) 0.053(5) 0.010(3) 0.012(4) 0.018(4)
C33 0.063(4) 0.062(5) 0.037(4) 0.003(4) -0.001(3) 0.017(4)
C34 0.050(4) 0.044(4) 0.035(4) 0.000(3) -0.002(3) 0.002(3)
C35 0.029(3) 0.033(3) 0.030(3) 0.004(2) 0.003(2) 0.002(3)
C36 0.032(3) 0.032(3) 0.041(4) 0.002(2) 0.009(3) 0.000(3)
C38 0.208(9) 0.146(8) 0.143(9) -0.007(7) 0.024(8) 0.007(7)
C39 0.152(8) 0.151(8) 0.154(9) 0.034(7) 0.004(7) -0.020(7)
N7 0.080(4) 0.073(4) 0.065(4) -0.015(4) 0.017(4) 0.000(3)
C37 0.191(10) 0.154(9) 0.159(9) -0.002(8) 0.029(8) -0.044(8)
O1 0.155(7) 0.211(8) 0.200(8) 0.025(6) 0.002(6) -0.077(7)
O2 0.104(5) 0.079(5) 0.119(6) 0.004(4) 0.035(5) 0.006(4)

loop_
_atom_type_symbol
_atom_type_description
_atom_type_scat_dispersion_real
_atom_type_scat_dispersion_imag
_atom_type_scat_source
C C 0.0033 0.0016 'International Tables Vol C Tables 4.2.6.8 and 6.1.1.4'
H H 0.0000 0.0000 'International Tables Vol C Tables 4.2.6.8 and 6.1.1.4'
N N 0.0061 0.0033 'International Tables Vol C Tables 4.2.6.8 and 6.1.1.4'
O O 0.0106 0.0060 'International Tables Vol C Tables 4.2.6.8 and 6.1.1.4'
Ni Ni 0.3393 1.1124 'International Tables Vol C Tables 4.2.6.8 and 6.1.1.4'
I I -0.4742 1.8119 'International Tables Vol C Tables 4.2.6.8 and 6.1.1.4'
Hg Hg -2.3894 9.2266 'International Tables Vol C Tables 4.2.6.8 and 6.1.1.4'

loop_
_geom_angle_atom_site_label_1
_geom_angle_atom_site_label_2
_geom_angle_atom_site_label_3
_geom_angle
_geom_angle_publ_flag
I2 Hg1 I1 124.290(19) y
I2 Hg1 I4 113.44(2) yes
I1 Hg1 I4 107.38(2) yes
I2 Hg1 I3 108.99(2) yes
I1 Hg1 I3 104.57(2) y
I4 Hg1 I3 93.392(17) y
Hg2 I3 Hg1 85.677(16) ?
Hg2 I4 Hg1 86.249(17) ?
I6 Hg2 I5 118.915(19) y
I6 Hg2 I4 113.02(2) yes
I5 Hg2 I4 107.93(2) yes
I6 Hg2 I3 114.31(2) y
I5 Hg2 I3 105.198(18) yes
I4 Hg2 I3 94.515(17) y
N3 Ni1 N1 92.44(18) ?
N3 Ni1 N6 171.29(17) ?
N1 Ni1 N6 93.57(18) ?
N3 Ni1 N5 95.22(18) ?
N1 Ni1 N5 169.48(18) ?
N6 Ni1 N5 79.67(19) ?
N3 Ni1 N4 79.57(17) ?
N1 Ni1 N4 96.85(18) ?
N6 Ni1 N4 93.45(17) ?
N5 Ni1 N4 91.63(17) ?
N3 Ni1 N2 94.47(17) ?
N1 Ni1 N2 79.46(18) ?
N6 Ni1 N2 92.82(17) ?
N5 Ni1 N2 92.74(18) ?
N4 Ni1 N2 172.91(17) ?
C1 N1 C12 118.5(5) ?
C1 N1 Ni1 128.7(4) ?
C12 N1 Ni1 112.8(4) ?
C10 N2 C11 118.6(5) ?
C10 N2 Ni1 129.1(4) ?
C11 N2 Ni1 112.3(4) ?
C13 N3 C24 117.3(5) ?
C13 N3 Ni1 129.1(4) ?
C24 N3 Ni1 113.6(3) ?
C22 N4 C23 117.6(5) ?
C22 N4 Ni1 129.6(4) ?
C23 N4 Ni1 112.6(3) ?
C25 N5 C36 119.4(5) ?
C25 N5 Ni1 128.8(4) ?
C36 N5 Ni1 111.8(4) ?
C34 N6 C35 118.8(5) ?
C34 N6 Ni1 128.5(4) ?
C35 N6 Ni1 112.7(4) ?
N1 C1 C2 123.2(6) ?
N1 C1 H1 118.4 ?
C2 C1 H1 118.4 ?
C3 C2 C1 118.4(6) ?
C3 C2 H2 120.8 ?
C1 C2 H2 120.8 ?
C2 C3 C4 120.5(6) ?
C2 C3 H3 119.7 ?
C4 C3 H3 119.7 ?
C3 C4 C5 124.6(7) ?
C3 C4 C12 117.5(6) ?
C5 C4 C12 117.9(6) ?
C6 C5 C4 122.4(7) ?
C6 C5 H5 118.8 ?
C4 C5 H5 118.8 ?
C5 C6 C7 121.1(6) ?
C5 C6 H6 119.4 ?
C7 C6 H6 119.4 ?
C11 C7 C8 116.4(6) ?
C11 C7 C6 118.1(6) ?
C8 C7 C6 125.5(6) ?
C9 C8 C7 120.3(6) ?
C9 C8 H8 119.8 ?
C7 C8 H8 119.8 ?
C8 C9 C10 119.9(6) ?
C8 C9 H9 120.0 ?
C10 C9 H9 120.0 ?
N2 C10 C9 122.3(6) ?
N2 C10 H10 118.8 ?
C9 C10 H10 118.8 ?
N2 C11 C7 122.4(6) ?
N2 C11 C12 117.7(5) ?
C7 C11 C12 119.9(6) ?
N1 C12 C4 121.8(5) ?
N1 C12 C11 117.8(5) ?
C4 C12 C11 120.4(6) ?
N3 C13 C14 123.4(6) ?
N3 C13 H13 118.3 ?
C14 C13 H13 118.3 ?
C15 C14 C13 119.6(6) ?
C15 C14 H14 120.2 ?
C13 C14 H14 120.2 ?
C14 C15 C16 118.7(6) ?
C14 C15 H15 120.6 ?
C16 C15 H15 120.6 ?
C24 C16 C15 117.3(6) ?
C24 C16 C17 119.7(6) ?
C15 C16 C17 123.0(6) ?
C18 C17 C16 120.0(6) ?
C18 C17 H17 120.0 ?
C16 C17 H17 120.0 ?
C17 C18 C19 122.4(6) ?
C17 C18 H18 118.8 ?
C19 C18 H18 118.8 ?
C20 C19 C23 117.2(6) ?
C20 C19 C18 124.4(5) ?
C23 C19 C18 118.4(5) ?
C21 C20 C19 119.7(6) ?
C21 C20 H20 120.1 ?
C19 C20 H20 120.1 ?
C20 C21 C22 119.5(6) ?
C20 C21 H21 120.2 ?
C22 C21 H21 120.2 ?
N4 C22 C21 122.9(6) ?
N4 C22 H22 118.5 ?
C21 C22 H22 118.5 ?
N4 C23 C19 123.0(5) ?
N4 C23 C24 117.6(5) ?
C19 C23 C24 119.4(5) ?
N3 C24 C16 123.7(5) ?
N3 C24 C23 116.4(5) ?
C16 C24 C23 119.9(5) ?
N5 C25 C26 122.7(6) ?
N5 C25 H25 118.6 ?
C26 C25 H25 118.6 ?
C27 C26 C25 118.9(6) ?
C27 C26 H26 120.5 ?
C25 C26 H26 120.5 ?
C26 C27 C28 119.0(6) ?
C26 C27 H27 120.5 ?
C28 C27 H27 120.5 ?
C36 C28 C27 118.0(6) ?
C36 C28 C29 119.2(6) ?
C27 C28 C29 122.8(6) ?
C30 C29 C28 121.1(6) ?
C30 C29 H29 119.5 ?
C28 C29 H29 119.5 ?
C29 C30 C31 120.4(6) ?
C29 C30 H30 119.8 ?
C31 C30 H30 119.8 ?
C35 C31 C32 117.3(6) ?
C35 C31 C30 119.8(6) ?
C32 C31 C30 122.9(6) ?
C33 C32 C31 119.4(6) ?
C33 C32 H32 120.3 ?
C31 C32 H32 120.3 ?
C32 C33 C34 119.5(6) ?
C32 C33 H33 120.2 ?
C34 C33 H33 120.2 ?
N6 C34 C33 122.1(6) ?
N6 C34 H34 118.9 ?
C33 C34 H34 118.9 ?
N6 C35 C31 122.7(5) ?
N6 C35 C36 117.1(5) ?
C31 C35 C36 120.2(5) ?
N5 C36 C28 121.8(5) ?
N5 C36 C35 118.8(5) ?
C28 C36 C35 119.4(5) ?
N7 C38 H38A 109.5 ?
N7 C38 H38B 109.5 ?
H38A C38 H38B 109.5 ?
N7 C38 H38C 109.5 ?
H38A C38 H38C 109.5 ?
H38B C38 H38C 109.5 ?
N7 C39 H39A 109.5 ?
N7 C39 H39B 109.5 ?
H39A C39 H39B 109.5 ?
N7 C39 H39C 109.5 ?
H39A C39 H39C 109.5 ?
H39B C39 H39C 109.5 ?
C37 N7 C38 134.3(12) ?
C37 N7 C39 117.1(11) ?
C38 N7 C39 108.1(9) ?
O1 C37 N7 109.7(16) ?
O1 C37 H37 125.2 ?
N7 C37 H37 125.2 ?
H2A O2 H2B 109(10) ?

loop_
_geom_bond_atom_site_label_1
_geom_bond_atom_site_label_2
_geom_bond_distance
_geom_bond_publ_flag
Hg1 I2 2.6907(6) yes
Hg1 I1 2.6924(6) yes
Hg1 I4 2.9280(7) yes
Hg1 I3 2.9525(7) yes
I3 Hg2 2.9168(7) yes
I4 Hg2 2.9101(7) yes
Hg2 I6 2.6892(7) yes
Hg2 I5 2.7265(6) yes
Ni1 N3 2.083(4) ?
Ni1 N1 2.085(4) ?
Ni1 N6 2.095(5) ?
Ni1 N5 2.096(5) ?
Ni1 N4 2.103(4) ?
Ni1 N2 2.107(5) ?
N1 C1 1.325(7) ?
N1 C12 1.354(7) ?
N2 C10 1.321(7) ?
N2 C11 1.350(7) ?
N3 C13 1.312(7) ?
N3 C24 1.362(6) ?
N4 C22 1.318(7) ?
N4 C23 1.352(7) ?
N5 C25 1.313(7) ?
N5 C36 1.357(7) ?
N6 C34 1.309(7) ?
N6 C35 1.357(7) ?
C1 C2 1.389(9) ?
C1 H1 0.93 ?
C2 C3 1.359(9) ?
C2 H2 0.93 ?
C3 C4 1.392(9) ?
C3 H3 0.93 ?
C4 C5 1.404(9) ?
C4 C12 1.408(8) ?
C5 C6 1.346(10) ?
C5 H5 0.93 ?
C6 C7 1.424(10) ?
C6 H6 0.93 ?
C7 C11 1.406(8) ?
C7 C8 1.411(9) ?
C8 C9 1.331(10) ?
C8 H8 0.93 ?
C9 C10 1.388(8) ?
C9 H9 0.93 ?
C10 H10 0.93 ?
C11 C12 1.420(8) ?
C13 C14 1.398(8) ?
C13 H13 0.93 ?
C14 C15 1.358(9) ?
C14 H14 0.93 ?
C15 C16 1.419(8) ?
C15 H15 0.93 ?
C16 C24 1.384(7) ?
C16 C17 1.429(8) ?
C17 C18 1.348(9) ?
C17 H17 0.93 ?
C18 C19 1.423(8) ?
C18 H18 0.93 ?
C19 C20 1.388(9) ?
C19 C23 1.402(7) ?
C20 C21 1.354(9) ?
C20 H20 0.93 ?
C21 C22 1.391(8) ?
C21 H21 0.93 ?
C22 H22 0.93 ?
C23 C24 1.448(7) ?
C25 C26 1.410(9) ?
C25 H25 0.93 ?
C26 C27 1.371(9) ?
C26 H26 0.93 ?
C27 C28 1.418(9) ?
C27 H27 0.93 ?
C28 C36 1.403(8) ?
C28 C29 1.433(9) ?
C29 C30 1.346(10) ?
C29 H29 0.93 ?
C30 C31 1.421(9) ?
C30 H30 0.93 ?
C31 C35 1.396(8) ?
C31 C32 1.410(9) ?
C32 C33 1.355(9) ?
C32 H32 0.93 ?
C33 C34 1.415(9) ?
C33 H33 0.93 ?
C34 H34 0.93 ?
C35 C36 1.413(8) ?
C38 N7 1.393(13) ?
C38 H38A 0.96 ?
C38 H38B 0.96 ?
C38 H38C 0.96 ?
C39 N7 1.442(13) ?
C39 H39A 0.96 ?
C39 H39B 0.96 ?
C39 H39C 0.96 ?
N7 C37 1.339(16) ?
C37 O1 1.259(17) ?
C37 H37 0.93 ?
O2 H2A 0.82(9) ?
O2 H2B 0.83(4) ?

loop_
_geom_hbond_atom_site_label_D
_geom_hbond_atom_site_label_H
_geom_hbond_atom_site_label_A
_geom_hbond_site_symmetry_A
_geom_hbond_distance_DH
_geom_hbond_distance_HA
_geom_hbond_distance_DA
_geom_hbond_angle_DHA
_geom_hbond_publ_flag
O2 H2B O1 4_576 0.83(4) 1.93(5) 2.706(13) 158(13) yes

loop_
_geom_torsion_atom_site_label_1
_geom_torsion_atom_site_label_2
_geom_torsion_atom_site_label_3
_geom_torsion_atom_site_label_4
_geom_torsion
I2 Hg1 I3 Hg2 119.30(2)
I1 Hg1 I3 Hg2 -105.861(19)
I4 Hg1 I3 Hg2 3.080(17)
I2 Hg1 I4 Hg2 -115.48(2)
I1 Hg1 I4 Hg2 103.34(2)
I3 Hg1 I4 Hg2 -3.085(17)
Hg1 I4 Hg2 I6 -115.70(2)
Hg1 I4 Hg2 I5 110.701(19)
Hg1 I4 Hg2 I3 3.127(18)
Hg1 I3 Hg2 I6 114.68(2)
Hg1 I3 Hg2 I5 -113.06(2)
Hg1 I3 Hg2 I4 -3.103(17)
N3 Ni1 N1 C1 84.7(5)
N6 Ni1 N1 C1 -89.0(5)
N5 Ni1 N1 C1 -138.6(9)
N4 Ni1 N1 C1 4.9(5)
N2 Ni1 N1 C1 178.8(5)
N3 Ni1 N1 C12 -95.2(4)
N6 Ni1 N1 C12 91.1(4)
N5 Ni1 N1 C12 41.5(12)
N4 Ni1 N1 C12 -175.0(4)
N2 Ni1 N1 C12 -1.1(4)
N3 Ni1 N2 C10 -86.2(5)
N1 Ni1 N2 C10 -177.8(5)
N6 Ni1 N2 C10 89.0(5)
N5 Ni1 N2 C10 9.3(5)
N3 Ni1 N2 C11 92.4(4)
N1 Ni1 N2 C11 0.7(4)
N6 Ni1 N2 C11 -92.4(4)
N5 Ni1 N2 C11 -172.2(4)
N1 Ni1 N3 C13 81.1(5)
N5 Ni1 N3 C13 -91.6(5)
N4 Ni1 N3 C13 177.7(5)
N2 Ni1 N3 C13 1.5(5)
N1 Ni1 N3 C24 -100.4(4)
N5 Ni1 N3 C24 86.8(4)
N4 Ni1 N3 C24 -3.9(4)
N2 Ni1 N3 C24 -180.0(4)
N3 Ni1 N4 C22 179.6(5)
N1 Ni1 N4 C22 -89.1(5)
N6 Ni1 N4 C22 4.9(5)
N5 Ni1 N4 C22 84.6(5)
N3 Ni1 N4 C23 4.1(3)
N1 Ni1 N4 C23 95.4(4)
N6 Ni1 N4 C23 -170.6(4)
N5 Ni1 N4 C23 -90.9(4)
N3 Ni1 N5 C25 8.6(5)
N1 Ni1 N5 C25 -128.0(10)
N6 Ni1 N5 C25 -178.5(5)
N4 Ni1 N5 C25 88.3(5)
N2 Ni1 N5 C25 -86.2(5)
N3 Ni1 N5 C36 -174.8(3)
N1 Ni1 N5 C36 48.7(11)
N6 Ni1 N5 C36 -1.9(3)
N4 Ni1 N5 C36 -95.1(4)
N2 Ni1 N5 C36 90.5(4)
N1 Ni1 N6 C34 10.1(5)
N5 Ni1 N6 C34 -178.0(5)
N4 Ni1 N6 C34 -86.9(5)
N2 Ni1 N6 C34 89.8(5)
N1 Ni1 N6 C35 -171.2(3)
N5 Ni1 N6 C35 0.7(3)
N4 Ni1 N6 C35 91.7(4)
N2 Ni1 N6 C35 -91.6(4)
C12 N1 C1 C2 -1.9(9)
Ni1 N1 C1 C2 178.2(5)
N1 C1 C2 C3 0.6(10)
C1 C2 C3 C4 1.0(10)
C2 C3 C4 C5 177.5(7)
C2 C3 C4 C12 -1.2(10)
C3 C4 C5 C6 179.8(8)
C12 C4 C5 C6 -1.5(12)
C4 C5 C6 C7 0.9(13)
C5 C6 C7 C11 -0.2(11)
C5 C6 C7 C8 179.6(8)
C11 C7 C8 C9 1.3(11)
C6 C7 C8 C9 -178.5(8)
C7 C8 C9 C10 -1.7(12)
C11 N2 C10 C9 1.4(9)
Ni1 N2 C10 C9 179.9(5)
C8 C9 C10 N2 0.4(11)
C10 N2 C11 C7 -1.8(8)
Ni1 N2 C11 C7 179.5(5)
C10 N2 C11 C12 178.5(5)
Ni1 N2 C11 C12 -0.2(6)
C8 C7 C11 N2 0.5(9)
C6 C7 C11 N2 -179.7(6)
C8 C7 C11 C12 -179.8(6)
C6 C7 C11 C12 0.0(9)
C1 N1 C12 C4 1.5(8)
Ni1 N1 C12 C4 -178.6(4)
C1 N1 C12 C11 -178.5(5)
Ni1 N1 C12 C11 1.4(6)
C3 C4 C12 N1 0.0(9)
C5 C4 C12 N1 -178.8(6)
C3 C4 C12 C11 -180.0(6)
C5 C4 C12 C11 1.2(9)
N2 C11 C12 N1 -0.8(8)
C7 C11 C12 N1 179.5(5)
N2 C11 C12 C4 179.2(5)
C7 C11 C12 C4 -0.6(8)
C24 N3 C13 C14 1.3(9)
Ni1 N3 C13 C14 179.7(5)
N3 C13 C14 C15 -1.9(10)
C13 C14 C15 C16 1.1(10)
C14 C15 C16 C24 0.1(9)
C14 C15 C16 C17 -179.0(6)
C24 C16 C17 C18 0.3(9)
C15 C16 C17 C18 179.4(6)
C16 C17 C18 C19 2.9(9)
C17 C18 C19 C20 178.0(6)
C17 C18 C19 C23 -3.0(9)
C23 C19 C20 C21 0.4(9)
C18 C19 C20 C21 179.3(6)
C19 C20 C21 C22 0.3(10)
C23 N4 C22 C21 1.5(9)
Ni1 N4 C22 C21 -173.8(5)
C20 C21 C22 N4 -1.3(11)
C22 N4 C23 C19 -0.8(8)
Ni1 N4 C23 C19 175.3(4)
C22 N4 C23 C24 -180.0(5)
Ni1 N4 C23 C24 -3.9(6)
C20 C19 C23 N4 -0.1(8)
C18 C19 C23 N4 -179.1(5)
C20 C19 C23 C24 179.0(5)
C18 C19 C23 C24 0.0(8)
C13 N3 C24 C16 0.0(8)
Ni1 N3 C24 C16 -178.7(4)
C13 N3 C24 C23 -178.3(5)
Ni1 N3 C24 C23 3.0(6)
C15 C16 C24 N3 -0.7(8)
C17 C16 C24 N3 178.5(5)
C15 C16 C24 C23 177.6(5)
C17 C16 C24 C23 -3.3(8)
N4 C23 C24 N3 0.6(7)
C19 C23 C24 N3 -178.5(5)
N4 C23 C24 C16 -177.7(5)
C19 C23 C24 C16 3.1(8)
C36 N5 C25 C26 -1.1(9)
Ni1 N5 C25 C26 175.4(4)
N5 C25 C26 C27 1.0(9)
C25 C26 C27 C28 0.9(9)
C26 C27 C28 C36 -2.8(9)
C26 C27 C28 C29 -179.8(6)
C36 C28 C29 C30 1.8(9)
C27 C28 C29 C30 178.8(6)
C28 C29 C30 C31 -1.7(11)
C29 C30 C31 C35 0.6(10)
C29 C30 C31 C32 179.2(6)
C35 C31 C32 C33 -1.7(9)
C30 C31 C32 C33 179.7(6)
C31 C32 C33 C34 -0.8(10)
C35 N6 C34 C33 -0.7(9)
Ni1 N6 C34 C33 177.9(4)
C32 C33 C34 N6 2.1(10)
C34 N6 C35 C31 -2.0(8)
Ni1 N6 C35 C31 179.2(4)
C34 N6 C35 C36 179.4(5)
Ni1 N6 C35 C36 0.6(6)
C32 C31 C35 N6 3.2(8)
C30 C31 C35 N6 -178.1(5)
C32 C31 C35 C36 -178.3(5)
C30 C31 C35 C36 0.4(8)
C25 N5 C36 C28 -1.0(8)
Ni1 N5 C36 C28 -177.9(4)
C25 N5 C36 C35 179.9(5)
Ni1 N5 C36 C35 2.9(6)
C27 C28 C36 N5 2.8(8)
C29 C28 C36 N5 -180.0(5)
C27 C28 C36 C35 -178.0(5)
C29 C28 C36 C35 -0.8(8)
N6 C35 C36 N5 -2.5(7)
C31 C35 C36 N5 178.9(5)
N6 C35 C36 C28 178.4(5)
C31 C35 C36 C28 -0.2(8)
C38 N7 C37 O1 7(2)
C39 N7 C37 O1 177.4(11)
